data_7235791
loop_
_publ_author_name
'Akhtar, Masood'
'Malik, Mohammad Azad'
'Raftery, James'
'O'Brien, Paul'

_publ_section_title
;
 Synthesis of iron selenide nanocrystals and thin films from
 bis(tetraisopropyldiselenoimidodiphosphinato)iron(ii) and
 bis(tetraphenyldiselenoimidodiphosphinato)iron(ii) complexes
;
_journal_issue 48
_journal_name_full 'J. Mater. Chem. A'
_journal_page_first 20612
_journal_paper_doi 10.1039/C4TA04054F
_journal_volume 2
_journal_year 2014
_chemical_formula_sum 'C49.28 H42.28 Cl1.45 N2.28 O P4 Se2'
_chemical_formula_weight 1015.48
_space_group_IT_number 15
_space_group_name_Hall '-C 2yc'
_space_group_name_H-M_alt 'C 1 2/c 1'
_symmetry_cell_setting monoclinic
_symmetry_space_group_name_H-M 'C 1 2/c 1'
_atom_sites_solution_hydrogens geom
_atom_sites_solution_primary direct
_atom_sites_solution_secondary difmap
_audit_creation_method SHELXL-97
_cell_angle_alpha 90.00
_cell_angle_beta 92.3890(10)
_cell_angle_gamma 90.00
_cell_formula_units_Z 4
_cell_length_a 10.7461(2)
_cell_length_b 20.0351(4)
_cell_length_c 21.4593(4)
_cell_measurement_reflns_used 8298
_cell_measurement_temperature 100(2)
_cell_measurement_theta_max 72.40
_cell_measurement_theta_min 4.12
_cell_volume 4616.15(15)
_computing_cell_refinement 'Bruker SAINT'
_computing_data_collection 'Bruker APEX2'
_computing_data_reduction 'Bruker SAINT'
_computing_molecular_graphics 'Bruker SHELXTL'
_computing_publication_material 'Bruker SHELXTL'
_computing_structure_refinement 'SHELXL-97 (Sheldrick, 2008)'
_computing_structure_solution 'SHELXS-97 (Sheldrick, 2008)'
_diffrn_ambient_temperature 100(2)
_diffrn_measured_fraction_theta_full 0.990
_diffrn_measured_fraction_theta_max 0.976
_diffrn_measurement_device_type 'Bruker APEX-II CCD'
_diffrn_measurement_method '\f and \w scans'
_diffrn_radiation_monochromator graphite
_diffrn_radiation_source 'fine-focus sealed tube'
_diffrn_radiation_type CuK\a
_diffrn_radiation_wavelength 1.54178
_diffrn_reflns_av_R_equivalents 0.0315
_diffrn_reflns_av_sigmaI/netI 0.0322
_diffrn_reflns_limit_h_max 13
_diffrn_reflns_limit_h_min -13
_diffrn_reflns_limit_k_max 24
_diffrn_reflns_limit_k_min -20
_diffrn_reflns_limit_l_max 26
_diffrn_reflns_limit_l_min -26
_diffrn_reflns_number 14593
_diffrn_reflns_theta_full 66.60
_diffrn_reflns_theta_max 72.39
_diffrn_reflns_theta_min 4.12
_exptl_absorpt_coefficient_mu 4.395
_exptl_absorpt_correction_T_max 0.5220
_exptl_absorpt_correction_T_min 0.365455
_exptl_absorpt_correction_type multi-scan
_exptl_absorpt_process_details SADABS
_exptl_crystal_colour white
_exptl_crystal_density_diffrn 1.461
_exptl_crystal_density_method 'not measured'
_exptl_crystal_description block
_exptl_crystal_F_000 2058
_exptl_crystal_size_max 0.22
_exptl_crystal_size_mid 0.19
_exptl_crystal_size_min 0.17
_refine_diff_density_max 0.926
_refine_diff_density_min -0.743
_refine_diff_density_rms 0.076
_refine_ls_extinction_method none
_refine_ls_goodness_of_fit_ref 1.063
_refine_ls_hydrogen_treatment constr
_refine_ls_matrix_type full
_refine_ls_number_parameters 273
_refine_ls_number_reflns 4468
_refine_ls_number_restraints 2
_refine_ls_restrained_S_all 1.063
_refine_ls_R_factor_all 0.0317
_refine_ls_R_factor_gt 0.0283
_refine_ls_shift/su_max 0.001
_refine_ls_shift/su_mean 0.000
_refine_ls_structure_factor_coef Fsqd
_refine_ls_weighting_details 'calc w=1/[\s^2^(Fo^2^)+(0.0347P)^2^+9.0181P] where P=(Fo^2^+2Fc^2^)/3'
_refine_ls_weighting_scheme calc
_refine_ls_wR_factor_gt 0.0737
_refine_ls_wR_factor_ref 0.0757
_reflns_number_gt 4106
_reflns_number_total 4468
_reflns_threshold_expression >2sigma(I)
_cod_data_source_file c4ta04054f2.cif
_cod_data_source_block s3681ma
_cod_depositor_comments
;
The following automatic conversions were performed:

data item '_symmetry_cell_setting' value 'Monoclinic' was changed to
'monoclinic' in accordance with the
/home/saulius/struct/COD-crude-data/automatic-downloads/DataCite-retrospective/RSC/depositions/lib/dictionaries/cif_core.dic
dictionary named 'cif_core.dic' version 2.4.2 last updated on
2011-04-26.

Automatic conversion script
Id: cif_fix_values 6909 2019-04-08 15:41:33Z antanas 
;
_cod_original_sg_symbol_H-M C2/c
_cod_database_code 7235791

loop_
_symmetry_equiv_pos_as_xyz
'x, y, z'
'-x, y, -z+1/2'
'x+1/2, y+1/2, z'
'-x+1/2, y+1/2, -z+1/2'
'-x, -y, -z'
'x, -y, z-1/2'
'-x+1/2, -y+1/2, -z'
'x+1/2, -y+1/2, z-1/2'

loop_
_atom_site_label
_atom_site_type_symbol
_atom_site_fract_x
_atom_site_fract_y
_atom_site_fract_z
_atom_site_U_iso_or_equiv
_atom_site_adp_type
_atom_site_occupancy
_atom_site_symmetry_multiplicity
_atom_site_calc_flag
_atom_site_refinement_flags
_atom_site_disorder_group
C1 C 0.86564(12) 0.11796(7) 0.05972(6) 0.0125(3) Uani 1 1 d . .
C2 C 0.95955(13) 0.07796(7) 0.03759(6) 0.0150(3) Uani 1 1 d . .
H2 H 0.9679 0.0331 0.0516 0.018 Uiso 1 1 calc R .
C3 C 1.04178(14) 0.10334(8) -0.00515(7) 0.0193(3) Uani 1 1 d . .
H3 H 1.1069 0.0761 -0.0196 0.023 Uiso 1 1 calc R .
C4 C 1.02850(14) 0.16824(8) -0.02641(7) 0.0205(3) Uani 1 1 d . .
H4 H 1.0845 0.1855 -0.0555 0.025 Uiso 1 1 calc R .
C5 C 0.93321(14) 0.20816(9) -0.00524(7) 0.0231(4) Uani 1 1 d . .
H5 H 0.9233 0.2525 -0.0204 0.028 Uiso 1 1 calc R .
C6 C 0.85261(13) 0.18355(8) 0.03797(7) 0.0192(3) Uani 1 1 d . .
H6 H 0.7885 0.2112 0.0528 0.023 Uiso 1 1 calc R .
C7 C 0.61080(12) 0.11458(7) 0.09457(6) 0.0122(3) Uani 1 1 d . .
C8 C 0.55571(13) 0.08572(8) 0.04092(7) 0.0177(3) Uani 1 1 d . .
H8 H 0.6007 0.0541 0.0178 0.021 Uiso 1 1 calc R .
C9 C 0.43539(14) 0.10326(8) 0.02143(7) 0.0223(4) Uani 1 1 d . .
H9 H 0.3983 0.0841 -0.0153 0.027 Uiso 1 1 calc R .
C10 C 0.36885(13) 0.14915(8) 0.05597(8) 0.0221(4) Uani 1 1 d . .
H10 H 0.2860 0.1607 0.0430 0.027 Uiso 1 1 calc R .
C11 C 0.42301(13) 0.17789(8) 0.10907(7) 0.0186(3) Uani 1 1 d . .
H11 H 0.3774 0.2091 0.1324 0.022 Uiso 1 1 calc R .
C12 C 0.54467(12) 0.16104(7) 0.12837(6) 0.0141(3) Uani 1 1 d . .
H12 H 0.5823 0.1812 0.1645 0.017 Uiso 1 1 calc R .
C13 C 0.86193(12) 0.20487(7) 0.28475(7) 0.0128(3) Uani 1 1 d . .
C14 C 0.83515(14) 0.26235(8) 0.25003(7) 0.0207(3) Uani 1 1 d . .
H14 H 0.8120 0.2590 0.2069 0.025 Uiso 1 1 calc R .
C15 C 0.84239(16) 0.32456(8) 0.27865(9) 0.0279(4) Uani 1 1 d . .
H15 H 0.8249 0.3638 0.2551 0.033 Uiso 1 1 calc R .
C16 C 0.87518(15) 0.32914(8) 0.34175(9) 0.0282(4) Uani 1 1 d . .
H16 H 0.8807 0.3717 0.3612 0.034 Uiso 1 1 calc R .
C17 C 0.89982(15) 0.27212(8) 0.37650(8) 0.0256(4) Uani 1 1 d . .
H17 H 0.9208 0.2757 0.4198 0.031 Uiso 1 1 calc R .
C18 C 0.89404(13) 0.20951(7) 0.34832(7) 0.0163(3) Uani 1 1 d . .
H18 H 0.9118 0.1704 0.3721 0.020 Uiso 1 1 calc R .
C19 C 0.78558(12) 0.06382(7) 0.29355(6) 0.0107(3) Uani 1 1 d . .
C20 C 0.65611(12) 0.05755(7) 0.28806(7) 0.0143(3) Uani 1 1 d . .
H20 H 0.6095 0.0854 0.2599 0.017 Uiso 1 1 calc R .
C21 C 0.59516(13) 0.01087(8) 0.32354(7) 0.0175(3) Uani 1 1 d . .
H21 H 0.5072 0.0064 0.3193 0.021 Uiso 1 1 calc R .
C22 C 0.66312(14) -0.02925(8) 0.36514(7) 0.0197(3) Uani 1 1 d . .
H22 H 0.6215 -0.0610 0.3897 0.024 Uiso 1 1 calc R .
C23 C 0.79207(15) -0.02325(9) 0.37106(8) 0.0239(4) Uani 1 1 d . .
H23 H 0.8381 -0.0508 0.3998 0.029 Uiso 1 1 calc R .
C24 C 0.85359(13) 0.02287(8) 0.33506(7) 0.0177(3) Uani 1 1 d . .
H24 H 0.9417 0.0265 0.3387 0.021 Uiso 1 1 calc R .
N1 N 0.80122(10) 0.13640(6) 0.17999(5) 0.0122(3) Uani 1 1 d . .
P1 P 0.76639(3) 0.088875(17) 0.120727(15) 0.00924(7) Uani 1 1 d . .
P2 P 0.85863(3) 0.125391(16) 0.246743(15) 0.00827(7) Uani 1 1 d . .
Se1 Se 0.777782(13) -0.015790(7) 0.133076(7) 0.01303(4) Uani 1 1 d . .
O1 O 1.0000 0.09750(7) 0.2500 0.0111(3) Uani 1 2 d S .
C25 C 1.0000 0.1129(3) 0.7500 0.0627(15) Uani 0.7284(16) 2 d SP 1
H25A H 0.9271 0.0839 0.7405 0.075 Uiso 0.3642(8) 1 calc PR 1
H25B H 1.0729 0.0839 0.7595 0.075 Uiso 0.3642(8) 1 calc PR 1
Cl1 Cl 0.97121(7) 0.16269(4) 0.81525(3) 0.0439(2) Uani 0.7284(16) 1 d P 1
C26 C 1.0000 0.1189 0.7500 0.063 Uani 0.27 2 d SPD 2
H26A H 1.0854 0.1026 0.7466 0.094 Uiso 0.07 1 d P 2
H26B H 0.9484 0.1026 0.7145 0.094 Uiso 0.07 1 d P 2
H26C H 0.9662 0.1026 0.7889 0.094 Uiso 0.07 1 d P 2
H26D H 0.9146 0.1026 0.7534 0.094 Uiso 0.07 1 d P 2
H26E H 1.0516 0.1026 0.7855 0.094 Uiso 0.07 1 d P 2
H26F H 1.0338 0.1026 0.7111 0.094 Uiso 0.07 1 d P 2
C27 C 1.0000 0.1926 0.7500 0.016 Uani 0.27 2 d SPD 2
N2 N 1.0000 0.2506 0.7500 0.015 Uani 0.27 2 d SPD 2

loop_
_atom_site_aniso_label
_atom_site_aniso_U_11
_atom_site_aniso_U_22
_atom_site_aniso_U_33
_atom_site_aniso_U_23
_atom_site_aniso_U_13
_atom_site_aniso_U_12
C1 0.0096(5) 0.0169(7) 0.0110(6) 0.0014(5) 0.0001(5) -0.0030(5)
C2 0.0151(6) 0.0150(6) 0.0151(6) -0.0049(5) 0.0022(5) -0.0034(5)
C3 0.0173(6) 0.0233(7) 0.0177(7) -0.0071(6) 0.0062(5) -0.0047(6)
C4 0.0158(6) 0.0313(8) 0.0146(6) 0.0036(6) 0.0029(5) -0.0083(6)
C5 0.0173(6) 0.0263(8) 0.0255(7) 0.0141(6) -0.0007(6) -0.0022(6)
C6 0.0117(6) 0.0222(7) 0.0238(7) 0.0086(6) 0.0026(5) 0.0021(6)
C7 0.0085(5) 0.0139(6) 0.0141(6) 0.0041(5) 0.0001(5) -0.0015(5)
C8 0.0170(6) 0.0182(7) 0.0177(6) 0.0013(6) -0.0009(5) -0.0031(6)
C9 0.0195(7) 0.0244(8) 0.0222(7) 0.0047(6) -0.0087(6) -0.0075(6)
C10 0.0103(6) 0.0256(8) 0.0302(8) 0.0128(7) -0.0041(6) -0.0023(6)
C11 0.0120(6) 0.0204(7) 0.0237(7) 0.0081(6) 0.0046(5) 0.0006(5)
C12 0.0122(6) 0.0151(7) 0.0151(6) 0.0040(5) 0.0016(5) -0.0013(5)
C13 0.0063(5) 0.0117(6) 0.0204(6) -0.0040(5) 0.0014(5) 0.0009(5)
C14 0.0223(7) 0.0152(7) 0.0240(7) -0.0011(6) -0.0058(6) 0.0036(6)
C15 0.0313(8) 0.0127(7) 0.0389(9) -0.0024(7) -0.0096(7) 0.0061(6)
C16 0.0260(7) 0.0163(7) 0.0414(9) -0.0156(7) -0.0091(7) 0.0074(6)
C17 0.0258(7) 0.0256(8) 0.0247(7) -0.0129(7) -0.0073(6) 0.0073(7)
C18 0.0162(6) 0.0146(7) 0.0180(7) -0.0032(6) -0.0011(5) 0.0041(5)
C19 0.0107(5) 0.0112(6) 0.0104(6) -0.0028(5) 0.0032(5) -0.0005(5)
C20 0.0097(5) 0.0169(7) 0.0166(6) -0.0005(5) 0.0021(5) 0.0006(5)
C21 0.0111(6) 0.0212(7) 0.0205(7) -0.0024(6) 0.0052(5) -0.0030(5)
C22 0.0209(7) 0.0202(7) 0.0184(7) 0.0028(6) 0.0071(6) -0.0052(6)
C23 0.0211(7) 0.0281(8) 0.0222(7) 0.0105(6) -0.0011(6) -0.0012(6)
C24 0.0120(6) 0.0234(7) 0.0177(7) 0.0040(6) -0.0003(5) -0.0016(6)
N1 0.0112(5) 0.0117(5) 0.0135(5) -0.0010(4) -0.0002(4) -0.0005(4)
P1 0.00777(13) 0.01044(15) 0.00953(14) 0.00051(12) 0.00077(11) -0.00091(11)
P2 0.00517(13) 0.00899(14) 0.01070(14) -0.00098(12) 0.00095(11) 0.00016(11)
Se1 0.01465(7) 0.00977(7) 0.01485(7) 0.00013(5) 0.00270(5) -0.00083(5)
O1 0.0062(5) 0.0107(6) 0.0166(6) 0.000 0.0015(5) 0.000
C25 0.087(4) 0.049(3) 0.051(3) 0.000 -0.011(3) 0.000
Cl1 0.0565(4) 0.0409(4) 0.0337(3) -0.0056(3) -0.0052(3) 0.0032(3)
C26 0.087 0.049 0.051 0.000 -0.011 0.000
C27 0.010 0.033 0.005 0.000 -0.005 0.000
N2 0.034 0.003 0.009 0.000 0.012 0.000

loop_
_atom_type_symbol
_atom_type_description
_atom_type_scat_dispersion_real
_atom_type_scat_dispersion_imag
_atom_type_scat_source
C C 0.0181 0.0091 'International Tables Vol C Tables 4.2.6.8 and 6.1.1.4'
H H 0.0000 0.0000 'International Tables Vol C Tables 4.2.6.8 and 6.1.1.4'
N N 0.0311 0.0180 'International Tables Vol C Tables 4.2.6.8 and 6.1.1.4'
O O 0.0492 0.0322 'International Tables Vol C Tables 4.2.6.8 and 6.1.1.4'
P P 0.2955 0.4335 'International Tables Vol C Tables 4.2.6.8 and 6.1.1.4'
Se Se -0.7943 1.1372 'International Tables Vol C Tables 4.2.6.8 and 6.1.1.4'
Cl Cl 0.3639 0.7018 'International Tables Vol C Tables 4.2.6.8 and 6.1.1.4'

loop_
_geom_angle_atom_site_label_1
_geom_angle_atom_site_label_2
_geom_angle_atom_site_label_3
_geom_angle
_geom_angle_site_symmetry_1
_geom_angle_site_symmetry_3
C2 C1 C6 119.48(13) . .
C2 C1 P1 121.19(11) . .
C6 C1 P1 119.17(11) . .
C1 C2 C3 120.24(14) . .
C1 C2 H2 119.9 . .
C3 C2 H2 119.9 . .
C4 C3 C2 119.99(14) . .
C4 C3 H3 120.0 . .
C2 C3 H3 120.0 . .
C3 C4 C5 120.00(14) . .
C3 C4 H4 120.0 . .
C5 C4 H4 120.0 . .
C6 C5 C4 120.22(15) . .
C6 C5 H5 119.9 . .
C4 C5 H5 119.9 . .
C5 C6 C1 120.05(14) . .
C5 C6 H6 120.0 . .
C1 C6 H6 120.0 . .
C12 C7 C8 119.83(12) . .
C12 C7 P1 120.78(10) . .
C8 C7 P1 119.36(11) . .
C9 C8 C7 120.07(14) . .
C9 C8 H8 120.0 . .
C7 C8 H8 120.0 . .
C8 C9 C10 119.87(14) . .
C8 C9 H9 120.1 . .
C10 C9 H9 120.1 . .
C11 C10 C9 120.28(13) . .
C11 C10 H10 119.9 . .
C9 C10 H10 119.9 . .
C10 C11 C12 120.02(14) . .
C10 C11 H11 120.0 . .
C12 C11 H11 120.0 . .
C7 C12 C11 119.92(13) . .
C7 C12 H12 120.0 . .
C11 C12 H12 120.0 . .
C14 C13 C18 120.25(13) . .
C14 C13 P2 119.45(11) . .
C18 C13 P2 120.28(11) . .
C15 C14 C13 119.85(15) . .
C15 C14 H14 120.1 . .
C13 C14 H14 120.1 . .
C16 C15 C14 119.83(15) . .
C16 C15 H15 120.1 . .
C14 C15 H15 120.1 . .
C17 C16 C15 120.41(15) . .
C17 C16 H16 119.8 . .
C15 C16 H16 119.8 . .
C16 C17 C18 120.36(15) . .
C16 C17 H17 119.8 . .
C18 C17 H17 119.8 . .
C17 C18 C13 119.27(14) . .
C17 C18 H18 120.4 . .
C13 C18 H18 120.4 . .
C24 C19 C20 119.62(13) . .
C24 C19 P2 122.18(10) . .
C20 C19 P2 118.20(10) . .
C21 C20 C19 120.38(13) . .
C21 C20 H20 119.8 . .
C19 C20 H20 119.8 . .
C22 C21 C20 119.74(13) . .
C22 C21 H21 120.1 . .
C20 C21 H21 120.1 . .
C21 C22 C23 120.31(14) . .
C21 C22 H22 119.8 . .
C23 C22 H22 119.8 . .
C24 C23 C22 120.12(14) . .
C24 C23 H23 119.9 . .
C22 C23 H23 119.9 . .
C23 C24 C19 119.83(13) . .
C23 C24 H24 120.1 . .
C19 C24 H24 120.1 . .
P2 N1 P1 135.32(8) . .
N1 P1 C7 104.81(6) . .
N1 P1 C1 104.68(6) . .
C7 P1 C1 104.29(6) . .
N1 P1 Se1 118.28(4) . .
C7 P1 Se1 111.55(5) . .
C1 P1 Se1 112.02(5) . .
N1 P2 O1 115.18(5) . .
N1 P2 C13 107.09(6) . .
O1 P2 C13 106.68(6) . .
N1 P2 C19 116.66(6) . .
O1 P2 C19 99.82(6) . .
C13 P2 C19 110.98(6) . .
P2 O1 P2 139.58(9) . 2_755
Cl1 C25 Cl1 110.9(3) . 2_756
Cl1 C25 H25A 109.5 . .
Cl1 C25 H25A 109.5 2_756 .
Cl1 C25 H25B 109.5 . .
Cl1 C25 H25B 109.5 2_756 .
H25A C25 H25B 108.1 . .
Cl1 C25 H26A 112.9 . .
Cl1 C25 H26A 82.0 2_756 .
H25A C25 H26A 128.1 . .
H25B C25 H26A 29.0 . .
Cl1 C25 H26B 130.5 . .
Cl1 C25 H26B 66.4 2_756 .
H25A C25 H26B 43.4 . .
H25B C25 H26B 118.0 . .
H26A C25 H26B 115.3 . .
Cl1 C25 H26C 48.3 . .
Cl1 C25 H26C 156.0 2_756 .
H25A C25 H26C 73.9 . .
H25B C25 H26C 91.1 . .
H26A C25 H26C 115.3 . .
H26B C25 H26C 115.3 . .
Cl1 C25 H26D 82.0 . .
Cl1 C25 H26D 112.9 2_756 .
H25A C25 H26D 29.0 . .
H25B C25 H26D 128.1 . .
H26A C25 H26D 154.7 . .
H26B C25 H26D 58.4 . .
H26C C25 H26D 58.4 . .
Cl1 C25 H26E 66.4 . .
Cl1 C25 H26E 130.5 2_756 .
H25A C25 H26E 118.0 . .
H25B C25 H26E 43.4 . .
H26A C25 H26E 58.4 . .
H26B C25 H26E 154.7 . .
H26C C25 H26E 58.4 . .
H26D C25 H26E 115.3 . .
Cl1 C25 H26F 156.0 . .
Cl1 C25 H26F 48.3 2_756 .
H25A C25 H26F 91.1 . .
H25B C25 H26F 73.9 . .
H26A C25 H26F 58.4 . .
H26B C25 H26F 58.4 . .
H26C C25 H26F 154.7 . .
H26D C25 H26F 115.3 . .
H26E C25 H26F 115.3 . .
C25 Cl1 H26C 32.1 . .
C25 Cl1 H26E 32.2 . .
H26C Cl1 H26E 34.6 . .
C27 C26 H26A 109.5 . .
C27 C26 H26B 109.5 . .
H26A C26 H26B 109.5 . .
C27 C26 H26C 109.5 . .
H26A C26 H26C 109.5 . .
H26B C26 H26C 109.5 . .
C27 C26 H26D 109.5 . .
H26A C26 H26D 141.1 . .
H26B C26 H26D 56.3 . .
H26C C26 H26D 56.3 . .
C27 C26 H26E 109.5 . .
H26A C26 H26E 56.3 . .
H26B C26 H26E 141.1 . .
H26C C26 H26E 56.3 . .
H26D C26 H26E 109.5 . .
C27 C26 H26F 109.5 . .
H26A C26 H26F 56.3 . .
H26B C26 H26F 56.3 . .
H26C C26 H26F 141.1 . .
H26D C26 H26F 109.5 . .
H26E C26 H26F 109.5 . .
N2 C27 C26 180.0 . .

loop_
_geom_bond_atom_site_label_1
_geom_bond_atom_site_label_2
_geom_bond_distance
_geom_bond_site_symmetry_2
C1 C2 1.388(2) .
C1 C6 1.400(2) .
C1 P1 1.8186(14) .
C2 C3 1.396(2) .
C2 H2 0.9500 .
C3 C4 1.383(2) .
C3 H3 0.9500 .
C4 C5 1.391(2) .
C4 H4 0.9500 .
C5 C6 1.386(2) .
C5 H5 0.9500 .
C6 H6 0.9500 .
C7 C12 1.393(2) .
C7 C8 1.398(2) .
C7 P1 1.8159(13) .
C8 C9 1.387(2) .
C8 H8 0.9500 .
C9 C10 1.397(2) .
C9 H9 0.9500 .
C10 C11 1.383(2) .
C10 H10 0.9500 .
C11 C12 1.3963(19) .
C11 H11 0.9500 .
C12 H12 0.9500 .
C13 C14 1.395(2) .
C13 C18 1.396(2) .
C13 P2 1.7887(14) .
C14 C15 1.390(2) .
C14 H14 0.9500 .
C15 C16 1.388(3) .
C15 H15 0.9500 .
C16 C17 1.384(2) .
C16 H16 0.9500 .
C17 C18 1.393(2) .
C17 H17 0.9500 .
C18 H18 0.9500 .
C19 C24 1.395(2) .
C19 C20 1.3970(18) .
C19 P2 1.7924(14) .
C20 C21 1.387(2) .
C20 H20 0.9500 .
C21 C22 1.386(2) .
C21 H21 0.9500 .
C22 C23 1.391(2) .
C22 H22 0.9500 .
C23 C24 1.389(2) .
C23 H23 0.9500 .
C24 H24 0.9500 .
N1 P2 1.5517(12) .
N1 P1 1.6200(12) .
P1 Se1 2.1165(4) .
P2 O1 1.6175(6) .
O1 P2 1.6175(6) 2_755
C25 Cl1 1.757(3) .
C25 Cl1 1.757(3) 2_756
C25 H25A 0.9900 .
C25 H25B 0.9900 .
C25 H26A 0.9470 .
C25 H26B 0.9470 .
C25 H26C 0.9470 .
C25 H26D 0.9470 .
C25 H26E 0.9470 .
C25 H26F 0.9470 .
Cl1 H26C 1.3307 .
Cl1 H26E 1.6279 .
C26 C27 1.4760 .
C26 H26A 0.9800 .
C26 H26B 0.9800 .
C26 H26C 0.9800 .
C26 H26D 0.9800 .
C26 H26E 0.9800 .
C26 H26F 0.9800 .
C27 N2 1.1630 .
